data_1563497
loop_
_publ_author_name
'Jouffret, Laurent'
'Shao, Zhenmian'
'Rivenet, Murielle'
'Abraham, Francis'

_publ_section_title
;
 New three-dimensional inorganic frameworks based on the uranophane-type
 sheet in monoamine templated uranyl-vanadates
;
_journal_issue 10
_journal_name_full 'Journal of Solid State Chemistry'
_journal_page_first 2290
_journal_page_last 2297
_journal_paper_doi 10.1016/j.jssc.2010.07.035
_journal_volume 183
_journal_year 2010
_chemical_absolute_configuration .
_chemical_formula_sum 'C4 H18 N O23 U4 V3'
_chemical_formula_weight 1553.1
_space_group_IT_number 61
_space_group_name_Hall '-P 2ac 2ab'
_space_group_name_H-M_alt 'P b c a'
_symmetry_cell_setting orthorhombic
_symmetry_space_group_name_Hall '-P 2ac 2ab'
_symmetry_space_group_name_H-M 'P b c a'
_cell_angle_alpha 90
_cell_angle_beta 90
_cell_angle_gamma 90
_cell_formula_units_Z 8
_cell_length_a 17.1819(2)
_cell_length_b 13.69310(10)
_cell_length_c 21.4826(2)
_cell_measurement_temperature 100
_cell_volume 5054.29(8)
_computing_publication_material 'Jana2000 (Petricek, Dusek & Palatinus, 2000)'
_computing_structure_refinement 'Jana2000 (Petricek, Dusek & Palatinus, 2000)'
_diffrn_ambient_temperature 100
_diffrn_measured_fraction_theta_full 0.96
_diffrn_measured_fraction_theta_max 0.76
_diffrn_measurement_device_type SMART-1K-CCD
_diffrn_measurement_method 'omega scan'
_diffrn_radiation_monochromator graphite
_diffrn_radiation_source 'fine-focus sealed tube'
_diffrn_radiation_type 'Mo K\a'
_diffrn_radiation_wavelength 0.71069
_diffrn_reflns_av_R_equivalents 0.0719
_diffrn_reflns_av_sigmaI/netI 0.0729
_diffrn_reflns_limit_h_max 23
_diffrn_reflns_limit_h_min -18
_diffrn_reflns_limit_k_max 15
_diffrn_reflns_limit_k_min -16
_diffrn_reflns_limit_l_max 32
_diffrn_reflns_limit_l_min -31
_diffrn_reflns_number 29857
_diffrn_reflns_theta_full 25.74
_diffrn_reflns_theta_max 32.03
_diffrn_reflns_theta_min 1.90
_exptl_absorpt_coefficient_mu 26.69
_exptl_absorpt_correction_T_max 1.000
_exptl_absorpt_correction_T_min 0.646
_exptl_absorpt_correction_type empirical
_exptl_crystal_colour yellow
_exptl_crystal_density_diffrn 4.08076
_exptl_crystal_description square
_exptl_crystal_F_000 5215
_exptl_crystal_size_max 0.082
_exptl_crystal_size_mid 0.078
_exptl_crystal_size_min 0.050
_refine_diff_density_max 2.53
_refine_diff_density_min -3.07
_refine_ls_extinction_method none
_refine_ls_goodness_of_fit_gt 1.33
_refine_ls_goodness_of_fit_ref 1.17
_refine_ls_hydrogen_treatment undef
_refine_ls_number_parameters 176
_refine_ls_number_reflns 6695
_refine_ls_R_factor_all 0.0816
_refine_ls_R_factor_gt 0.0394
_refine_ls_shift/su_max 0.0016
_refine_ls_shift/su_mean 0.0001
_refine_ls_structure_factor_coef F
_refine_ls_weighting_details w=1/\s^2^(F)
_refine_ls_weighting_scheme sigma
_refine_ls_wR_factor_gt 0.0330
_refine_ls_wR_factor_ref 0.0375
_reflns_number_gt 4086
_reflns_number_total 6695
_reflns_threshold_expression I>3\s(I)
_cod_data_source_file JSSC-2010-183-2290.cif
_cod_data_source_block 7
_cod_original_sg_symbol_Hall '-P -2xab;-2ybc;-2zac'
_cod_original_formula_sum 'C4 H18 N1 O23 U4 V3'
_cod_database_code 1563497

loop_
_symmetry_equiv_pos_site_id
_symmetry_equiv_pos_as_xyz
1 x,y,z
2 1/2+x,y,1/2-z
3 1/2-x,1/2+y,z
4 -x,1/2+y,1/2-z
5 -x,-y,-z
6 1/2-x,-y,1/2+z
7 1/2+x,1/2-y,-z
8 x,1/2-y,1/2+z

loop_
_atom_site_label
_atom_site_type_symbol
_atom_site_fract_x
_atom_site_fract_y
_atom_site_fract_z
_atom_site_adp_type
_atom_site_U_iso_or_equiv
_atom_site_symmetry_multiplicity
_atom_site_occupancy
_atom_site_calc_flag
_atom_site_refinement_flags
_atom_site_disorder_assembly
_atom_site_disorder_group
U1 U 0.22233(2) 0.93555(3) 0.890381(17) Uani 0.00319(11) 8 1 d . . .
U2 U 0.26019(2) 0.55799(3) 0.724666(17) Uani 0.00366(12) 8 1 d . . .
U3 U 0.26413(2) 0.93984(3) 0.557270(17) Uani 0.00340(12) 8 1 d . . .
U4 U 0.01179(2) 0.74104(3) 0.633145(16) Uani 0.00524(11) 8 1 d . . .
V1 V 0.70950(9) 0.17165(13) 0.61009(8) Uani 0.0039(5) 8 1 d . . .
V2 V 0.28221(10) 0.17242(14) 0.56240(8) Uani 0.0038(6) 8 1 d . . .
V3 V 0.80351(10) 0.16866(14) 0.28259(8) Uani 0.0043(6) 8 1 d . . .
O1 O 0.1191(4) 0.9389(5) 0.8961(3) Uiso 0.0062(15) 8 1 d . . .
O2 O 0.3263(4) 0.9371(5) 0.8835(3) Uiso 0.0080(15) 8 1 d . . .
O3 O 0.7245(4) 0.0878(5) 0.6688(3) Uiso 0.0083(17) 8 1 d . . .
O4 O 0.7219(4) 0.0880(5) 0.5495(3) Uiso 0.0070(16) 8 1 d . . .
O5 O 0.2770(4) 0.0940(5) 0.4980(3) Uiso 0.0060(16) 8 1 d . . .
O6 O 0.7731(4) 0.2674(5) 0.6107(3) Uiso 0.0051(15) 8 1 d . . .
O7 O 0.3625(4) 0.5700(5) 0.7162(3) Uiso 0.0072(16) 8 1 d . . .
O8 O 0.1594(4) 0.5395(5) 0.7353(3) Uiso 0.0076(16) 8 1 d . . .
O9 O 0.7929(4) 0.0934(6) 0.2172(3) Uiso 0.0106(17) 8 1 d . . .
O10 O 0.7576(4) 0.2761(6) 0.2756(3) Uiso 0.0064(16) 8 1 d . . .
O11 O 0.2498(4) 0.0891(5) 0.6173(3) Uiso 0.0050(15) 8 1 d . . .
O12 O 0.7605(4) 0.0913(5) 0.3363(3) Uiso 0.0091(17) 8 1 d . . .
O13 O 0.1622(4) 0.9360(6) 0.5434(3) Uiso 0.0104(16) 8 1 d . . .
O14 O 0.3672(4) 0.9502(6) 0.5686(3) Uiso 0.0084(16) 8 1 d . . .
O15 O 0.2252(4) 0.2726(6) 0.5556(3) Uiso 0.0093(17) 8 1 d . . .
O16 O 0.0045(4) 0.8385(5) 0.5791(3) Uiso 0.0104(16) 8 1 d . . .
O17 O 0.0158(4) 0.6462(5) 0.6875(3) Uiso 0.0111(17) 8 1 d . . .
O18 O 0.8968(4) 0.1837(5) 0.3017(3) Uiso 0.0087(17) 8 1 d . . .
O20 O 0.6179(4) 0.2098(5) 0.6113(3) Uiso 0.0095(16) 8 1 d . . .
O21 O 0.3728(4) 0.2031(6) 0.5800(3) Uiso 0.0088(17) 8 1 d . . .
Ow1 O 0.0662(4) 0.1579(6) 0.2976(3) Uiso 0.0097(17) 8 1 d . . .
Ow2 O 0.5019(4) 0.0910(6) 0.5593(3) Uiso 0.0176(19) 8 1 d . . .
Ow3 O 0.4965(5) 0.0531(6) 0.2869(4) Uiso 0.026(2) 8 1 d . . .
N1 N -0.0045(5) 0.1694(7) 0.6043(4) Uiso 0.014(2) 8 1 d . . .
C1 C -0.0512(9) 0.1357(13) 0.6601(8) Uiso 0.053(5) 8 1 d . . .
C2 C 0.0445(9) 0.0851(12) 0.5800(7) Uiso 0.045(4) 8 1 d . . .
C3 C -0.0615(9) 0.2066(11) 0.5565(7) Uiso 0.040(4) 8 1 d . . .
C4 C 0.5523(11) 0.2520(16) 0.3695(9) Uiso 0.081(6) 8 1 d . . .

loop_
_atom_site_aniso_label
_atom_site_aniso_type_symbol
_atom_site_aniso_U_11
_atom_site_aniso_U_22
_atom_site_aniso_U_33
_atom_site_aniso_U_12
_atom_site_aniso_U_13
_atom_site_aniso_U_23
U1 U 0.0048(2) 0.0019(2) 0.00290(16) 0.00015(14) -0.00030(14) -0.00022(18)
U2 U 0.0060(2) 0.0021(2) 0.00293(17) 0.00005(15) -0.00045(14) 0.00010(17)
U3 U 0.0055(2) 0.0018(2) 0.00289(17) -0.00026(15) 0.00042(14) -0.00014(17)
U4 U 0.0045(2) 0.0046(2) 0.00665(15) -0.00039(15) -0.00062(15) -0.00065(18)
V1 V 0.0051(9) 0.0041(11) 0.0024(8) -0.0010(6) 0.0013(7) 0.0012(8)
V2 V 0.0073(10) 0.0014(11) 0.0028(8) 0.0005(7) -0.0008(7) 0.0002(8)
V3 V 0.0074(10) 0.0014(11) 0.0039(8) 0.0000(7) -0.0002(7) 0.0014(8)

loop_
_atom_type_symbol
_atom_type_scat_dispersion_real
_atom_type_scat_dispersion_imag
_atom_type_scat_source
_atom_type_scat_Cromer_Mann_a1
_atom_type_scat_Cromer_Mann_b1
_atom_type_scat_Cromer_Mann_a2
_atom_type_scat_Cromer_Mann_b2
_atom_type_scat_Cromer_Mann_a3
_atom_type_scat_Cromer_Mann_b3
_atom_type_scat_Cromer_Mann_a4
_atom_type_scat_Cromer_Mann_b4
_atom_type_scat_Cromer_Mann_c
C 0.003 0.002 'International Tables Vol C Tables  4.2.6.8 and 6.1.1.4' 2.31 20.843901 1.02 10.2075 1.5886 0.5687 0.865 51.651199 0.2156
H 0.000 0.000 'International Tables Vol C Tables  4.2.6.8 and 6.1.1.4' 0.493002 10.5109 0.322912 26.1257 0.140191 3.14236 0.04081 57.799702 0.003038
N 0.006 0.003 'International Tables Vol C Tables  4.2.6.8 and 6.1.1.4' 12.2126 0.0057 3.1322 9.8933 2.0125 28.997499 1.1663 0.5826 -11.529
O 0.011 0.006 'International Tables Vol C Tables  4.2.6.8 and 6.1.1.4' 3.0485 13.2771 2.2868 5.7011 1.5463 0.3239 0.867 32.908901 0.2508
V 0.301 0.529 'International Tables Vol C Tables  4.2.6.8 and 6.1.1.4' 10.2971 6.8657 7.3511 0.4385 2.0703 26.893801 2.0571 102.477997 1.2199
U -9.677 9.665 'International Tables Vol C Tables  4.2.6.8 and 6.1.1.4' 36.0228 0.5293 23.4128 3.3253 14.9491 16.092699 4.188 100.612999 13.3966

loop_
_geom_angle_atom_site_label_1
_geom_angle_atom_site_label_2
_geom_angle_atom_site_label_3
_geom_angle_site_symmetry_1
_geom_angle_site_symmetry_2
_geom_angle_site_symmetry_3
_geom_angle
_geom_angle_publ_flag
O1 U1 O2 . . . 177.7(3) yes
O1 U1 O3 . . 2_466 91.6(3) yes
O1 U1 O4 . . 2_466 86.5(3) yes
O1 U1 O5 . . 6_565 86.6(3) yes
O1 U1 O6 . . 4_656 93.5(3) yes
O1 U1 O9 . . 5_666 87.8(3) yes
O2 U1 O3 . . 2_466 86.1(3) yes
O2 U1 O4 . . 2_466 92.1(3) yes
O2 U1 O5 . . 6_565 94.5(3) yes
O2 U1 O6 . . 4_656 88.7(3) yes
O2 U1 O9 . . 5_666 91.8(3) yes
O3 U1 O4 2_466 . 2_466 63.1(2) yes
O3 U1 O5 2_466 . 6_565 131.3(2) yes
O3 U1 O6 2_466 . 4_656 147.9(2) yes
O3 U1 O9 2_466 . 5_666 68.6(2) yes
O4 U1 O5 2_466 . 6_565 68.2(2) yes
O4 U1 O6 2_466 . 4_656 148.8(2) yes
O4 U1 O9 2_466 . 5_666 131.1(2) yes
O5 U1 O6 6_565 . 4_656 80.6(2) yes
O5 U1 O9 6_565 . 5_666 159.5(3) yes
O6 U1 O9 4_656 . 5_666 80.0(2) yes
O3 U2 O7 4_656 . . 88.4(3) yes
O3 U2 O8 4_656 . . 90.5(3) yes
O3 U2 O9 4_656 . 7_456 68.2(2) yes
O3 U2 O10 4_656 . 5_666 81.1(2) yes
O3 U2 O11 4_656 . 3_555 159.4(2) yes
O3 U2 O12 4_656 . 7_456 132.4(2) yes
O7 U2 O8 . . . 176.7(3) yes
O7 U2 O9 . . 7_456 84.5(3) yes
O7 U2 O10 . . 5_666 92.3(3) yes
O7 U2 O11 . . 3_555 87.5(3) yes
O7 U2 O12 . . 7_456 91.2(3) yes
O8 U2 O9 . . 7_456 92.1(3) yes
O8 U2 O10 . . 5_666 90.7(3) yes
O8 U2 O11 . . 3_555 94.6(3) yes
O8 U2 O12 . . 7_456 87.2(3) yes
O9 U2 O10 7_456 . 5_666 149.1(2) yes
O9 U2 O11 7_456 . 3_555 131.4(2) yes
O9 U2 O12 7_456 . 7_456 64.4(2) yes
O10 U2 O11 5_666 . 3_555 78.9(2) yes
O10 U2 O12 5_666 . 7_456 146.4(2) yes
O11 U2 O12 3_555 . 7_456 67.9(2) yes
O4 U3 O5 5_666 . 1_565 68.0(2) yes
O4 U3 O11 5_666 . 1_565 132.0(2) yes
O4 U3 O12 5_666 . 5_666 159.7(3) yes
O4 U3 O13 5_666 . . 86.1(3) yes
O4 U3 O14 5_666 . . 92.6(3) yes
O4 U3 O15 5_666 . 3_555 79.3(2) yes
O5 U3 O11 1_565 . 1_565 64.2(2) yes
O5 U3 O12 1_565 . 5_666 131.9(2) yes
O5 U3 O13 1_565 . . 91.5(3) yes
O5 U3 O14 1_565 . . 85.1(3) yes
O5 U3 O15 1_565 . 3_555 146.6(2) yes
O11 U3 O12 1_565 . 5_666 67.7(2) yes
O11 U3 O13 1_565 . . 90.8(3) yes
O11 U3 O14 1_565 . . 87.8(3) yes
O11 U3 O15 1_565 . 3_555 148.8(2) yes
O12 U3 O13 5_666 . . 88.9(3) yes
O12 U3 O14 5_666 . . 93.4(3) yes
O12 U3 O15 5_666 . 3_555 81.4(2) yes
O13 U3 O14 . . . 176.6(3) yes
O13 U3 O15 . . 3_555 92.7(3) yes
O14 U3 O15 . . 3_555 90.1(3) yes
O16 U4 O17 . . . 177.9(3) yes
O16 U4 O18 . . 5_666 96.2(3) yes
O16 U4 O20 . . 3_555 86.4(3) yes
O16 U4 O21 . . 3_555 84.8(3) yes
O16 U4 Ow1 . . 5_566 86.1(3) yes
O16 U4 Ow2 . . 3_555 100.9(3) yes
O17 U4 O18 . . 5_666 84.3(3) yes
O17 U4 O20 . . 3_555 92.1(3) yes
O17 U4 O21 . . 3_555 97.3(3) yes
O17 U4 Ow1 . . 5_566 92.1(3) yes
O17 U4 Ow2 . . 3_555 79.9(3) yes
O18 U4 O20 5_666 . 3_555 147.9(2) yes
O18 U4 O21 5_666 . 3_555 79.7(2) yes
O18 U4 Ow1 5_666 . 5_566 75.8(2) yes
O18 U4 Ow2 5_666 . 3_555 140.4(2) yes
O20 U4 O21 3_555 . 3_555 132.3(2) yes
O20 U4 Ow1 3_555 . 5_566 72.5(2) yes
O20 U4 Ow2 3_555 . 3_555 69.1(2) yes
O21 U4 Ow1 3_555 . 5_566 152.7(2) yes
O21 U4 Ow2 3_555 . 3_555 66.8(2) yes
Ow1 U4 Ow2 5_566 . 3_555 140.4(2) yes
O3 V1 O4 . . . 95.2(3) yes
O3 V1 O6 . . . 114.2(3) yes
O3 V1 O20 . . . 109.9(3) yes
O4 V1 O6 . . . 115.6(3) yes
O4 V1 O20 . . . 109.5(3) yes
O6 V1 O20 . . . 111.4(3) yes
O5 V2 O11 . . . 96.7(3) yes
O5 V2 O15 . . . 113.5(3) yes
O5 V2 O21 . . . 112.5(3) yes
O11 V2 O15 . . . 114.0(3) yes
O11 V2 O21 . . . 108.2(3) yes
O15 V2 O21 . . . 111.0(4) yes
O9 V3 O10 . . . 113.3(3) yes
O9 V3 O12 . . . 97.5(3) yes
O9 V3 O18 . . . 111.8(4) yes
O10 V3 O12 . . . 113.3(3) yes
O10 V3 O18 . . . 111.5(4) yes
O12 V3 O18 . . . 108.7(3) yes
U1 O1 O4 . . 2_466 56.4(2) yes
U1 O1 O5 . . 6_565 55.0(2) yes
U1 O1 O6 . . 4_656 50.2(2) yes
U1 O1 O9 . . 5_666 54.4(2) yes
O4 O1 O5 2_466 . 6_565 55.3(2) yes
O4 O1 O6 2_466 . 4_656 101.1(3) yes
O4 O1 O9 2_466 . 5_666 97.2(3) yes
O5 O1 O6 6_565 . 4_656 61.8(2) yes
O5 O1 O9 6_565 . 5_666 107.0(3) yes
O6 O1 O9 4_656 . 5_666 61.1(2) yes
U1 O2 O3 . . 2_466 56.3(2) yes
U1 O2 O6 . . 4_656 52.9(2) yes
U1 O2 Ow1 . . 6_565 132.6(4) yes
O3 O2 O6 2_466 . 4_656 103.3(3) yes
O3 O2 Ow1 2_466 . 6_565 116.7(3) yes
O6 O2 Ow1 4_656 . 6_565 92.4(3) yes
U1 O3 U2 2_546 . 4_646 111.2(3) yes
U1 O3 V1 2_546 . . 100.7(3) yes
U1 O3 O2 2_546 . 2_546 37.64(17) yes
U1 O3 O4 2_546 . . 58.7(2) yes
U1 O3 O6 2_546 . . 120.5(3) yes
U1 O3 O7 2_546 . 4_646 111.4(3) yes
U1 O3 O8 2_546 . 4_646 100.5(3) yes
U1 O3 O9 2_546 . 6_655 54.3(2) yes
U1 O3 O20 2_546 . . 105.8(3) yes
U2 O3 V1 4_646 . . 148.0(4) yes
U2 O3 O2 4_646 . 2_546 100.7(3) yes
U2 O3 O4 4_646 . . 168.6(4) yes
U2 O3 O6 4_646 . . 122.7(3) yes
U2 O3 O7 4_646 . 4_646 37.77(17) yes
U2 O3 O8 4_646 . 4_646 36.83(17) yes
U2 O3 O9 4_646 . 6_655 58.5(2) yes
U2 O3 O20 4_646 . . 128.0(3) yes
V1 O3 O2 . . 2_546 106.1(3) yes
V1 O3 O4 . . . 42.7(2) yes
V1 O3 O6 . . . 32.7(2) yes
V1 O3 O7 . . 4_646 127.0(4) yes
V1 O3 O8 . . 4_646 139.7(4) yes
V1 O3 O9 . . 6_655 151.0(4) yes
V1 O3 O20 . . . 34.3(2) yes
O2 O3 O4 2_546 . . 68.1(3) yes
O2 O3 O6 2_546 . . 105.2(3) yes
O2 O3 O7 2_546 . 4_646 125.2(3) yes
O2 O3 O8 2_546 . 4_646 72.9(2) yes
O2 O3 O9 2_546 . 6_655 64.4(3) yes
O2 O3 O20 2_546 . . 130.4(3) yes
O4 O3 O6 . . . 64.6(3) yes
O4 O3 O7 . . 4_646 147.5(3) yes
O4 O3 O8 . . 4_646 135.4(3) yes
O4 O3 O9 . . 6_655 112.6(3) yes
O4 O3 O20 . . . 62.7(3) yes
O6 O3 O7 . . 4_646 126.2(3) yes
O6 O3 O8 . . 4_646 107.4(3) yes
O6 O3 O9 . . 6_655 168.7(3) yes
O6 O3 O20 . . . 58.9(2) yes
O7 O3 O8 4_646 . 4_646 74.6(2) yes
O7 O3 O9 4_646 . 6_655 62.5(3) yes
O7 O3 O20 4_646 . . 95.2(3) yes
O8 O3 O9 4_646 . 6_655 66.4(3) yes
O8 O3 O20 4_646 . . 153.6(4) yes
O9 O3 O20 6_655 . . 130.7(3) yes
U1 O4 U3 2_546 . 5_666 112.1(3) yes
U1 O4 V1 2_546 . . 99.6(3) yes
U1 O4 O1 2_546 . 2_546 37.12(16) yes
U1 O4 O3 2_546 . . 58.2(2) yes
U1 O4 O5 2_546 . 5_656 54.0(2) yes
U1 O4 O6 2_546 . . 118.5(3) yes
U1 O4 O13 2_546 . 5_666 105.6(3) yes
U1 O4 O15 2_546 . 7_556 161.9(3) yes
U1 O4 O20 2_546 . . 105.1(3) yes
U3 O4 V1 5_666 . . 148.3(4) yes
U3 O4 O1 5_666 . 2_546 109.8(3) yes
U3 O4 O3 5_666 . . 168.3(4) yes
U3 O4 O5 5_666 . 5_656 58.4(2) yes
U3 O4 O6 5_666 . . 123.2(3) yes
U3 O4 O13 5_666 . 5_666 38.66(17) yes
U3 O4 O15 5_666 . 7_556 49.8(2) yes
U3 O4 O20 5_666 . . 129.2(3) yes
V1 O4 O1 . . 2_546 94.9(3) yes
V1 O4 O3 . . . 42.1(2) yes
V1 O4 O5 . . 5_656 152.9(4) yes
V1 O4 O6 . . . 31.81(19) yes
V1 O4 O13 . . 5_666 133.3(4) yes
V1 O4 O15 . . 7_556 98.5(3) yes
V1 O4 O20 . . . 34.2(2) yes
O1 O4 O3 2_546 . . 67.2(3) yes
O1 O4 O5 2_546 . 5_656 60.8(2) yes
O1 O4 O6 2_546 . . 125.8(3) yes
O1 O4 O13 2_546 . 5_666 128.3(3) yes
O1 O4 O15 2_546 . 7_556 139.7(3) yes
O1 O4 O20 2_546 . . 80.8(3) yes
O3 O4 O5 . . 5_656 112.2(3) yes
O3 O4 O6 . . . 63.0(3) yes
O3 O4 O13 . . 5_666 133.7(3) yes
O3 O4 O15 . . 7_556 139.8(4) yes
O3 O4 O20 . . . 62.3(3) yes
O5 O4 O6 5_656 . . 161.2(3) yes
O5 O4 O13 5_656 . 5_666 67.7(3) yes
O5 O4 O15 5_656 . 7_556 107.9(3) yes
O5 O4 O20 5_656 . . 137.7(3) yes
O6 O4 O13 . . 5_666 101.7(3) yes
O6 O4 O15 . . 7_556 78.2(3) yes
O6 O4 O20 . . . 58.3(2) yes
O13 O4 O15 5_666 . 7_556 61.6(2) yes
O13 O4 O20 5_666 . . 148.8(4) yes
O15 O4 O20 7_556 . . 89.4(3) yes
U1 O5 U3 6_564 . 1_545 111.1(3) yes
U1 O5 V2 6_564 . . 151.9(4) yes
U1 O5 O1 6_564 . 6_564 38.36(16) yes
U1 O5 O4 6_564 . 5_656 57.8(2) yes
U1 O5 O11 6_564 . . 164.8(4) yes
U1 O5 O14 6_564 . 1_545 113.0(3) yes
U1 O5 O15 6_564 . . 124.8(3) yes
U1 O5 O21 6_564 . . 134.4(3) yes
U3 O5 V2 1_545 . . 97.0(3) yes
U3 O5 O1 1_545 . 6_564 108.4(3) yes
U3 O5 O4 1_545 . 5_656 53.6(2) yes
U3 O5 O11 1_545 . . 57.1(2) yes
U3 O5 O14 1_545 . 1_545 37.58(17) yes
U3 O5 O15 1_545 . . 118.4(3) yes
U3 O5 O21 1_545 . . 100.5(3) yes
V2 O5 O1 . . 6_564 132.0(4) yes
V2 O5 O4 . . 5_656 149.9(4) yes
V2 O5 O11 . . . 41.3(2) yes
V2 O5 O14 . . 1_545 88.7(3) yes
V2 O5 O15 . . . 32.6(2) yes
V2 O5 O21 . . . 32.6(2) yes
O1 O5 O4 6_564 . 5_656 63.9(3) yes
O1 O5 O11 6_564 . . 149.4(3) yes
O1 O5 O14 6_564 . 1_545 87.7(3) yes
O1 O5 O15 6_564 . . 130.9(3) yes
O1 O5 O21 6_564 . . 101.4(3) yes
O4 O5 O11 5_656 . . 110.5(3) yes
O4 O5 O14 5_656 . 1_545 64.6(3) yes
O4 O5 O15 5_656 . . 161.8(3) yes
O4 O5 O21 5_656 . . 136.0(3) yes
O11 O5 O14 . . 1_545 64.5(3) yes
O11 O5 O15 . . . 62.9(3) yes
O11 O5 O21 . . . 60.4(2) yes
O14 O5 O15 1_545 . . 120.8(3) yes
O14 O5 O21 1_545 . . 74.1(3) yes
O15 O5 O21 . . . 57.7(2) yes
U1 O6 V1 4_646 . . 142.2(4) yes
U1 O6 O1 4_646 . 4_646 36.35(16) yes
U1 O6 O2 4_646 . 4_646 38.38(17) yes
U1 O6 O3 4_646 . . 150.1(3) yes
U1 O6 O4 4_646 . . 147.8(3) yes
U1 O6 O9 4_646 . 8_555 50.82(19) yes
U1 O6 O20 4_646 . . 108.5(3) yes
V1 O6 O1 . . 4_646 176.4(4) yes
V1 O6 O2 . . 4_646 103.9(3) yes
V1 O6 O3 . . . 33.1(2) yes
V1 O6 O4 . . . 32.6(2) yes
V1 O6 O9 . . 8_555 124.5(3) yes
V1 O6 O20 . . . 33.7(2) yes
O1 O6 O2 4_646 . 4_646 74.7(3) yes
O1 O6 O3 4_646 . . 150.4(3) yes
O1 O6 O4 4_646 . . 145.5(3) yes
O1 O6 O9 4_646 . 8_555 57.9(2) yes
O1 O6 O20 4_646 . . 144.7(3) yes
O2 O6 O3 4_646 . . 119.8(3) yes
O2 O6 O4 4_646 . . 121.2(3) yes
O2 O6 O9 4_646 . 8_555 61.5(2) yes
O2 O6 O20 4_646 . . 70.2(2) yes
O3 O6 O4 . . . 52.4(2) yes
O3 O6 O9 . . 8_555 104.2(3) yes
O3 O6 O20 . . . 58.5(2) yes
O4 O6 O9 . . 8_555 155.8(3) yes
O4 O6 O20 . . . 58.3(2) yes
O9 O6 O20 8_555 . . 106.6(3) yes
U2 O7 O3 . . 4_656 53.8(2) yes
U2 O7 O9 . . 7_456 58.1(2) yes
U2 O7 O10 . . 5_666 50.8(2) yes
U2 O7 O11 . . 3_555 54.6(2) yes
O3 O7 O9 4_656 . 7_456 55.5(2) yes
O3 O7 O10 4_656 . 5_666 61.9(2) yes
O3 O7 O11 4_656 . 3_555 106.0(3) yes
O9 O7 O10 7_456 . 5_666 103.4(3) yes
O9 O7 O11 7_456 . 3_555 99.0(3) yes
O10 O7 O11 5_666 . 3_555 60.8(2) yes
U2 O8 O3 . . 4_656 52.6(2) yes
U2 O8 O10 . . 5_666 52.0(2) yes
U2 O8 O12 . . 7_456 55.9(2) yes
O3 O8 O10 4_656 . 5_666 61.9(2) yes
O3 O8 O12 4_656 . 7_456 95.9(3) yes
O10 O8 O12 5_666 . 7_456 101.4(3) yes
U1 O9 U2 5_666 . 7_556 109.1(3) yes
U1 O9 V3 5_666 . . 153.6(4) yes
U1 O9 O1 5_666 . 5_666 37.81(16) yes
U1 O9 O3 5_666 . 6_654 57.1(2) yes
U1 O9 O6 5_666 . 8_554 49.20(19) yes
U1 O9 O7 5_666 . 7_556 113.4(3) yes
U1 O9 O10 5_666 . . 123.5(3) yes
U1 O9 O12 5_666 . . 158.7(4) yes
U1 O9 O18 5_666 . . 140.5(3) yes
U2 O9 V3 7_556 . . 96.4(3) yes
U2 O9 O1 7_556 . 5_666 114.4(3) yes
U2 O9 O3 7_556 . 6_654 53.4(2) yes
U2 O9 O6 7_556 . 8_554 152.7(3) yes
U2 O9 O7 7_556 . 7_556 37.34(17) yes
U2 O9 O10 7_556 . . 117.4(3) yes
U2 O9 O12 7_556 . . 56.7(2) yes
U2 O9 O18 7_556 . . 100.6(3) yes
V3 O9 O1 . . 5_666 135.1(4) yes
V3 O9 O3 . . 6_654 149.2(4) yes
V3 O9 O6 . . 8_554 104.5(4) yes
V3 O9 O7 . . 7_556 90.9(3) yes
V3 O9 O10 . . . 32.5(2) yes
V3 O9 O12 . . . 41.0(2) yes
V3 O9 O18 . . . 33.2(2) yes
O1 O9 O3 5_666 . 6_654 66.1(3) yes
O1 O9 O6 5_666 . 8_554 61.0(2) yes
O1 O9 O7 5_666 . 7_556 94.6(3) yes
O1 O9 O10 5_666 . . 127.7(3) yes
O1 O9 O12 5_666 . . 158.3(4) yes
O1 O9 O18 5_666 . . 106.0(3) yes
O3 O9 O6 6_654 . 8_554 106.1(3) yes
O3 O9 O7 6_654 . 7_556 61.9(3) yes
O3 O9 O10 6_654 . . 161.1(3) yes
O3 O9 O12 6_654 . . 110.0(3) yes
O3 O9 O18 6_654 . . 135.7(3) yes
O6 O9 O7 8_554 . 7_556 155.5(3) yes
O6 O9 O10 8_554 . . 75.8(3) yes
O6 O9 O12 8_554 . . 136.8(4) yes
O6 O9 O18 8_554 . . 106.5(3) yes
O7 O9 O10 7_556 . . 122.9(3) yes
O7 O9 O12 7_556 . . 66.4(3) yes
O7 O9 O18 7_556 . . 76.2(3) yes
O10 O9 O12 . . . 62.4(3) yes
O10 O9 O18 . . . 58.0(2) yes
O12 O9 O18 . . . 60.8(3) yes
U2 O10 V3 5_666 . . 158.9(4) yes
U2 O10 O7 5_666 . 5_666 36.89(17) yes
U2 O10 O8 5_666 . 5_666 37.34(18) yes
U2 O10 O9 5_666 . . 153.3(3) yes
U2 O10 O11 5_666 . 7_556 51.42(19) yes
U2 O10 O12 5_666 . . 152.1(3) yes
U2 O10 O18 5_666 . . 124.7(3) yes
V3 O10 O7 . . 5_666 161.7(4) yes
V3 O10 O8 . . 5_666 122.6(3) yes
V3 O10 O9 . . . 34.2(2) yes
V3 O10 O11 . . 7_556 120.0(3) yes
V3 O10 O12 . . . 34.0(2) yes
V3 O10 O18 . . . 34.2(2) yes
O7 O10 O8 5_666 . 5_666 74.2(3) yes
O7 O10 O9 5_666 . . 142.8(3) yes
O7 O10 O11 5_666 . 7_556 58.4(2) yes
O7 O10 O12 5_666 . . 128.2(3) yes
O7 O10 O18 5_666 . . 156.8(3) yes
O8 O10 O9 5_666 . . 128.3(3) yes
O8 O10 O11 5_666 . 7_556 62.8(2) yes
O8 O10 O12 5_666 . . 143.1(3) yes
O8 O10 O18 5_666 . . 89.4(3) yes
O9 O10 O11 . . 7_556 153.8(3) yes
O9 O10 O12 . . . 54.6(2) yes
O9 O10 O18 . . . 60.4(3) yes
O11 O10 O12 7_556 . . 101.5(3) yes
O11 O10 O18 7_556 . . 99.6(3) yes
O12 O10 O18 . . . 59.0(2) yes
U2 O11 U3 3_545 . 1_545 112.1(3) yes
U2 O11 V2 3_545 . . 144.1(4) yes
U2 O11 O5 3_545 . . 169.2(3) yes
U2 O11 O7 3_545 . 3_545 37.96(16) yes
U2 O11 O10 3_545 . 7_456 49.63(19) yes
U2 O11 O12 3_545 . 5_656 57.4(2) yes
U2 O11 O14 3_545 . 1_545 106.2(3) yes
U2 O11 O15 3_545 . . 126.9(3) yes
U2 O11 O21 3_545 . . 116.4(3) yes
U3 O11 V2 1_545 . . 99.2(3) yes
U3 O11 O5 1_545 . . 58.8(2) yes
U3 O11 O7 1_545 . 3_545 112.5(3) yes
U3 O11 O10 1_545 . 7_456 159.2(3) yes
U3 O11 O12 1_545 . 5_656 55.0(2) yes
U3 O11 O14 1_545 . 1_545 37.19(17) yes
U3 O11 O15 1_545 . . 120.4(3) yes
U3 O11 O21 1_545 . . 104.2(3) yes
V2 O11 O5 . . . 41.9(2) yes
V2 O11 O7 . . 3_545 141.0(4) yes
V2 O11 O10 . . 7_456 96.0(3) yes
V2 O11 O12 . . 5_656 152.2(4) yes
V2 O11 O14 . . 1_545 87.9(3) yes
V2 O11 O15 . . . 32.6(2) yes
V2 O11 O21 . . . 34.9(2) yes
O5 O11 O7 . . 3_545 148.0(3) yes
O5 O11 O10 . . 7_456 137.9(3) yes
O5 O11 O12 . . 5_656 113.7(3) yes
O5 O11 O14 . . 1_545 63.1(3) yes
O5 O11 O15 . . . 63.3(3) yes
O5 O11 O21 . . . 63.9(3) yes
O7 O11 O10 3_545 . 7_456 60.8(2) yes
O7 O11 O12 3_545 . 5_656 66.2(3) yes
O7 O11 O14 3_545 . 1_545 131.1(3) yes
O7 O11 O15 3_545 . . 108.7(3) yes
O7 O11 O21 3_545 . . 141.4(3) yes
O10 O11 O12 7_456 . 5_656 106.9(3) yes
O10 O11 O14 7_456 . 1_545 130.2(3) yes
O10 O11 O15 7_456 . . 79.6(3) yes
O10 O11 O21 7_456 . . 80.6(3) yes
O12 O11 O14 5_656 . 1_545 65.3(3) yes
O12 O11 O15 5_656 . . 166.4(3) yes
O12 O11 O21 5_656 . . 133.3(3) yes
O14 O11 O15 1_545 . . 119.9(3) yes
O14 O11 O21 1_545 . . 74.8(3) yes
O15 O11 O21 . . . 58.8(2) yes
U2 O12 U3 7_556 . 5_666 111.7(3) yes
U2 O12 V3 7_556 . . 99.0(3) yes
U2 O12 O8 7_556 . 7_556 36.97(17) yes
U2 O12 O9 7_556 . . 58.8(2) yes
U2 O12 O10 7_556 . . 120.0(3) yes
U2 O12 O11 7_556 . 5_656 54.7(2) yes
U2 O12 O13 7_556 . 5_666 111.7(3) yes
U2 O12 O18 7_556 . . 104.0(3) yes
U3 O12 V3 5_666 . . 146.2(4) yes
U3 O12 O8 5_666 . 7_556 106.9(3) yes
U3 O12 O9 5_666 . . 170.1(4) yes
U3 O12 O10 5_666 . . 126.9(3) yes
U3 O12 O11 5_666 . 5_656 57.3(2) yes
U3 O12 O13 5_666 . 5_666 37.33(17) yes
U3 O12 O18 5_666 . . 119.6(3) yes
V3 O12 O8 . . 7_556 106.0(3) yes
V3 O12 O9 . . . 41.5(2) yes
V3 O12 O10 . . . 32.7(2) yes
V3 O12 O11 . . 5_656 147.4(4) yes
V3 O12 O13 . . 5_666 118.2(4) yes
V3 O12 O18 . . . 34.8(2) yes
O8 O12 O9 7_556 . . 67.6(3) yes
O8 O12 O10 7_556 . . 107.0(3) yes
O8 O12 O11 7_556 . 5_656 65.9(3) yes
O8 O12 O13 7_556 . 5_666 130.8(3) yes
O8 O12 O18 7_556 . . 129.8(3) yes
O9 O12 O10 . . . 63.0(3) yes
O9 O12 O11 . . 5_656 112.9(3) yes
O9 O12 O13 . . 5_666 140.1(3) yes
O9 O12 O18 . . . 63.4(3) yes
O10 O12 O11 . . 5_656 172.8(3) yes
O10 O12 O13 . . 5_666 121.7(3) yes
O10 O12 O18 . . . 59.0(2) yes
O11 O12 O13 5_656 . 5_666 65.3(3) yes
O11 O12 O18 5_656 . . 125.5(3) yes
O13 O12 O18 5_666 . . 84.9(3) yes
U3 O13 O4 . . 5_666 55.3(2) yes
U3 O13 O12 . . 5_666 53.8(2) yes
U3 O13 O15 . . 3_555 50.6(2) yes
U3 O13 C2 . . 1_565 127.2(5) yes
O4 O13 O12 5_666 . 5_666 106.7(3) yes
O4 O13 O15 5_666 . 3_555 61.2(2) yes
O4 O13 C2 5_666 . 1_565 137.8(4) yes
O12 O13 O15 5_666 . 3_555 62.0(2) yes
O12 O13 C2 5_666 . 1_565 99.3(4) yes
O15 O13 C2 3_555 . 1_565 159.3(4) yes
U3 O14 O5 . . 1_565 57.4(2) yes
U3 O14 O11 . . 1_565 55.0(2) yes
U3 O14 O15 . . 3_555 52.0(2) yes
O5 O14 O11 1_565 . 1_565 52.5(2) yes
O5 O14 O15 1_565 . 3_555 102.9(3) yes
O11 O14 O15 1_565 . 3_555 101.5(3) yes
U3 O15 V2 3_545 . . 139.5(4) yes
U3 O15 O4 3_545 . 7_456 51.0(2) yes
U3 O15 O5 3_545 . . 145.9(3) yes
U3 O15 O11 3_545 . . 148.5(3) yes
U3 O15 O13 3_545 . 3_545 36.69(18) yes
U3 O15 O14 3_545 . 3_545 37.92(18) yes
U3 O15 O21 3_545 . . 105.5(3) yes
V2 O15 O4 . . 7_456 126.9(4) yes
V2 O15 O5 . . . 33.9(2) yes
V2 O15 O11 . . . 33.5(2) yes
V2 O15 O13 . . 3_545 104.0(3) yes
V2 O15 O14 . . 3_545 169.3(4) yes
V2 O15 O21 . . . 34.1(2) yes
O4 O15 O5 7_456 . . 103.1(3) yes
O4 O15 O11 7_456 . . 156.9(3) yes
O4 O15 O13 7_456 . 3_545 57.2(2) yes
O4 O15 O14 7_456 . 3_545 61.6(2) yes
O4 O15 O21 7_456 . . 112.7(3) yes
O5 O15 O11 . . . 53.9(2) yes
O5 O15 O13 . . 3_545 113.6(3) yes
O5 O15 O14 . . 3_545 156.5(3) yes
O5 O15 O21 . . . 60.3(3) yes
O11 O15 O13 . . 3_545 127.2(3) yes
O11 O15 O14 . . 3_545 139.9(3) yes
O11 O15 O21 . . . 58.3(2) yes
O13 O15 O14 3_545 . 3_545 74.6(3) yes
O13 O15 O21 3_545 . . 71.2(3) yes
O14 O15 O21 3_545 . . 140.3(4) yes
U4 O16 O20 . . 3_555 54.8(2) yes
U4 O16 O21 . . 3_555 56.3(2) yes
U4 O16 Ow1 . . 5_566 56.5(2) yes
O20 O16 O21 3_555 . 3_555 98.4(3) yes
O20 O16 Ow1 3_555 . 5_566 58.6(2) yes
O21 O16 Ow1 3_555 . 5_566 108.6(3) yes
U4 O17 O18 . . 5_666 56.9(2) yes
U4 O17 O20 . . 3_555 51.6(2) yes
U4 O17 Ow2 . . 3_555 63.3(3) yes
U4 O17 Ow3 . . 7_456 148.2(4) yes
O18 O17 O20 5_666 . 3_555 102.6(3) yes
O18 O17 Ow2 5_666 . 3_555 110.9(3) yes
O18 O17 Ow3 5_666 . 7_456 149.6(3) yes
O20 O17 Ow2 3_555 . 3_555 57.5(2) yes
O20 O17 Ow3 3_555 . 7_456 107.7(3) yes
Ow2 O17 Ow3 3_555 . 7_456 85.4(3) yes
U4 O18 V3 5_666 . . 147.8(4) yes
U4 O18 O9 5_666 . . 176.6(3) yes
U4 O18 O10 5_666 . . 120.0(3) yes
U4 O18 O12 5_666 . . 127.5(3) yes
U4 O18 O17 5_666 . 5_666 38.73(18) yes
U4 O18 Ow1 5_666 . 1_655 53.5(2) yes
V3 O18 O9 . . . 35.1(2) yes
V3 O18 O10 . . . 34.4(2) yes
V3 O18 O12 . . . 36.4(2) yes
V3 O18 O17 . . 5_666 130.0(4) yes
V3 O18 Ow1 . . 1_655 158.7(4) yes
O9 O18 O10 . . . 61.6(3) yes
O9 O18 O12 . . . 55.8(2) yes
O9 O18 O17 . . 5_666 139.4(3) yes
O9 O18 Ow1 . . 1_655 123.6(3) yes
O10 O18 O12 . . . 62.0(3) yes
O10 O18 O17 . . 5_666 95.8(3) yes
O10 O18 Ow1 . . 1_655 155.2(4) yes
O12 O18 O17 . . 5_666 145.0(3) yes
O12 O18 Ow1 . . 1_655 142.5(3) yes
O17 O18 Ow1 5_666 . 1_655 64.4(3) yes
U4 O20 V1 3_545 . . 166.9(4) yes
U4 O20 O3 3_545 . . 131.1(3) yes
U4 O20 O4 3_545 . . 145.6(3) yes
U4 O20 O6 3_545 . . 150.5(3) yes
U4 O20 O16 3_545 . 3_545 38.72(18) yes
U4 O20 O17 3_545 . 3_545 36.29(17) yes
U4 O20 Ow1 3_545 . 7_556 55.7(2) yes
U4 O20 Ow2 3_545 . . 60.3(2) yes
V1 O20 O3 . . . 35.8(2) yes
V1 O20 O4 . . . 36.3(2) yes
V1 O20 O6 . . . 34.8(2) yes
V1 O20 O16 . . 3_545 153.9(4) yes
V1 O20 O17 . . 3_545 130.8(4) yes
V1 O20 Ow1 . . 7_556 120.9(4) yes
V1 O20 Ow2 . . . 119.1(4) yes
O3 O20 O4 . . . 55.0(2) yes
O3 O20 O6 . . . 62.6(2) yes
O3 O20 O16 . . 3_545 167.4(3) yes
O3 O20 O17 . . 3_545 95.1(3) yes
O3 O20 Ow1 . . 7_556 106.7(3) yes
O3 O20 Ow2 . . . 107.3(3) yes
O4 O20 O6 . . . 63.4(2) yes
O4 O20 O16 . . 3_545 137.3(3) yes
O4 O20 O17 . . 3_545 126.0(3) yes
O4 O20 Ow1 . . 7_556 157.1(3) yes
O4 O20 Ow2 . . . 85.4(3) yes
O6 O20 O16 . . 3_545 122.3(3) yes
O6 O20 O17 . . 3_545 146.3(3) yes
O6 O20 Ow1 . . 7_556 97.1(3) yes
O6 O20 Ow2 . . . 147.6(3) yes
O16 O20 O17 3_545 . 3_545 75.0(3) yes
O16 O20 Ow1 3_545 . 7_556 62.2(2) yes
O16 O20 Ow2 3_545 . . 74.7(3) yes
O17 O20 Ow1 3_545 . 7_556 63.8(3) yes
O17 O20 Ow2 3_545 . . 59.8(2) yes
Ow1 O20 Ow2 7_556 . . 115.3(3) yes
U4 O21 V2 3_545 . . 164.1(4) yes
U4 O21 O5 3_545 . . 155.4(3) yes
U4 O21 O11 3_545 . . 129.4(3) yes
U4 O21 O15 3_545 . . 142.5(4) yes
U4 O21 O16 3_545 . 3_545 38.94(18) yes
U4 O21 Ow2 3_545 . . 61.1(2) yes
V2 O21 O5 . . . 34.8(2) yes
V2 O21 O11 . . . 36.8(2) yes
V2 O21 O15 . . . 34.9(2) yes
V2 O21 O16 . . 3_545 150.7(4) yes
V2 O21 Ow2 . . . 125.7(4) yes
O5 O21 O11 . . . 55.6(2) yes
O5 O21 O15 . . . 62.0(3) yes
O5 O21 O16 . . 3_545 141.2(3) yes
O5 O21 Ow2 . . . 94.3(3) yes
O11 O21 O15 . . . 62.9(3) yes
O11 O21 O16 . . 3_545 162.8(3) yes
O11 O21 Ow2 . . . 110.7(3) yes
O15 O21 O16 . . 3_545 117.5(3) yes
O15 O21 Ow2 . . . 155.3(4) yes
O16 O21 Ow2 3_545 . . 76.1(3) yes
U4 Ow1 O2 5_566 . 6_564 102.5(3) yes
U4 Ow1 O16 5_566 . 5_566 37.38(17) yes
U4 Ow1 O18 5_566 . 1_455 50.70(19) yes
U4 Ow1 O20 5_566 . 7_456 51.8(2) yes
U4 Ow1 Ow3 5_566 . 2_455 119.0(3) yes
O2 Ow1 O16 6_564 . 5_566 72.3(3) yes
O2 Ow1 O18 6_564 . 1_455 131.5(3) yes
O2 Ow1 O20 6_564 . 7_456 69.3(3) yes
O2 Ow1 Ow3 6_564 . 2_455 119.1(4) yes
O16 Ow1 O18 5_566 . 1_455 63.7(2) yes
O16 Ow1 O20 5_566 . 7_456 59.2(2) yes
O16 Ow1 Ow3 5_566 . 2_455 116.8(3) yes
O18 Ow1 O20 1_455 . 7_456 102.4(3) yes
O18 Ow1 Ow3 1_455 . 2_455 68.3(3) yes
O20 Ow1 Ow3 7_456 . 2_455 170.1(4) yes
U4 Ow2 O17 3_545 . 3_545 36.83(18) yes
U4 Ow2 O20 3_545 . . 50.6(2) yes
U4 Ow2 O21 3_545 . . 52.1(2) yes
O17 Ow2 O20 3_545 . . 62.7(3) yes
O17 Ow2 O21 3_545 . . 67.1(3) yes
O20 Ow2 O21 . . . 100.8(3) yes
O17 Ow3 Ow1 7_556 . 2_555 128.2(4) yes
C1 N1 C2 . . . 109.5(10) yes
C1 N1 C3 . . . 107.4(10) yes
C1 N1 C4 . . 7_456 104.8(11) yes
C2 N1 C3 . . . 112.5(10) yes
C2 N1 C4 . . 7_456 107.5(11) yes
C3 N1 C4 . . 7_456 114.8(11) yes
N1 C1 C2 . . . 35.3(6) yes
N1 C1 C3 . . . 36.2(6) yes
N1 C1 C4 . . 7_456 38.2(7) yes
C2 C1 C3 . . . 61.6(6) yes
C2 C1 C4 . . 7_456 60.7(7) yes
C3 C1 C4 . . 7_456 64.1(7) yes
O13 C2 N1 1_545 . . 170.5(9) yes
O13 C2 C1 1_545 . . 145.6(8) yes
O13 C2 C3 1_545 . . 153.0(7) yes
O13 C2 C4 1_545 . 7_456 133.9(7) yes
N1 C2 C1 . . . 35.2(6) yes
N1 C2 C3 . . . 33.6(6) yes
N1 C2 C4 . . 7_456 36.7(7) yes
C1 C2 C3 . . . 58.3(6) yes
C1 C2 C4 . . 7_456 58.8(7) yes
C3 C2 C4 . . 7_456 62.2(7) yes
N1 C3 C1 . . . 36.4(6) yes
N1 C3 C2 . . . 33.9(6) yes
N1 C3 C4 . . 7_456 33.2(7) yes
C1 C3 C2 . . . 60.0(6) yes
C1 C3 C4 . . 7_456 58.0(7) yes
C2 C3 C4 . . 7_456 58.3(7) yes
N1 C4 C1 7_556 . 7_556 37.0(7) yes
N1 C4 C2 7_556 . 7_556 35.7(7) yes
N1 C4 C3 7_556 . 7_556 32.0(6) yes
C1 C4 C2 7_556 . 7_556 60.5(7) yes
C1 C4 C3 7_556 . 7_556 58.0(7) yes
C2 C4 C3 7_556 . 7_556 59.6(7) yes

loop_
_geom_bond_atom_site_label_1
_geom_bond_atom_site_label_2
_geom_bond_site_symmetry_1
_geom_bond_site_symmetry_2
_geom_bond_distance
_geom_bond_publ_flag
U1 O1 . . 1.779(6) yes
U1 O2 . . 1.793(6) yes
U1 O3 . 2_466 2.442(7) yes
U1 O4 . 2_466 2.455(7) yes
U1 O5 . 6_565 2.348(7) yes
U1 O6 . 4_656 2.304(7) yes
U1 O9 . 5_666 2.359(7) yes
U2 O3 . 4_656 2.340(7) yes
U2 O7 . . 1.775(7) yes
U2 O8 . . 1.765(7) yes
U2 O9 . 7_456 2.485(8) yes
U2 O10 . 5_666 2.292(8) yes
U2 O11 . 3_555 2.352(7) yes
U2 O12 . 7_456 2.428(7) yes
U3 O4 . 5_666 2.338(7) yes
U3 O5 . 1_565 2.475(7) yes
U3 O11 . 1_565 2.429(7) yes
U3 O12 . 5_666 2.363(7) yes
U3 O13 . . 1.777(7) yes
U3 O14 . . 1.793(7) yes
U3 O15 . 3_555 2.298(8) yes
U4 O16 . . 1.773(7) yes
U4 O17 . . 1.748(7) yes
U4 O18 . 5_666 2.342(7) yes
U4 O20 . 3_555 2.317(7) yes
U4 O21 . 3_555 2.347(7) yes
U4 Ow1 . 5_566 2.434(7) yes
U4 Ow2 . 3_555 2.605(8) yes
V1 O3 . . 1.725(7) yes
V1 O4 . . 1.746(7) yes
V1 O6 . . 1.707(7) yes
V1 O20 . . 1.659(7) yes
V2 O5 . . 1.753(7) yes
V2 O11 . . 1.733(7) yes
V2 O15 . . 1.692(8) yes
V2 O21 . . 1.656(7) yes
V3 O9 . . 1.752(7) yes
V3 O10 . . 1.676(8) yes
V3 O12 . . 1.733(7) yes
V3 O18 . . 1.668(7) yes
O1 O4 . 2_466 2.942(10) yes
O1 O5 . 6_565 2.861(9) yes
O1 O6 . 4_656 2.995(10) yes
O1 O9 . 5_666 2.899(10) yes
O2 O3 . 2_466 2.929(10) yes
O2 O6 . 4_656 2.887(10) yes
O2 Ow1 . 6_565 2.917(10) yes
O3 O4 . . 2.562(10) yes
O3 O6 . . 2.882(10) yes
O3 O7 . 4_646 2.897(9) yes
O3 O8 . 4_646 2.944(10) yes
O3 O9 . 6_655 2.706(11) yes
O3 O20 . . 2.770(10) yes
O4 O5 . 5_656 2.694(10) yes
O4 O6 . . 2.921(10) yes
O4 O13 . 5_666 2.838(10) yes
O4 O15 . 7_556 2.957(10) yes
O4 O20 . . 2.781(10) yes
O5 O11 . . 2.606(10) yes
O5 O14 . 1_545 2.928(10) yes
O5 O15 . . 2.881(11) yes
O5 O21 . . 2.835(10) yes
O6 O9 . 8_555 2.997(10) yes
O6 O20 . . 2.781(9) yes
O7 O9 . 7_456 2.913(10) yes
O7 O10 . 5_666 2.954(10) yes
O7 O11 . 3_555 2.882(9) yes
O8 O10 . 5_666 2.909(10) yes
O8 O12 . 7_456 2.931(10) yes
O9 O10 . . 2.864(11) yes
O9 O12 . . 2.620(10) yes
O9 O18 . . 2.832(10) yes
O10 O11 . 7_556 2.953(10) yes
O10 O12 . . 2.848(10) yes
O10 O18 . . 2.763(10) yes
O11 O12 . 5_656 2.669(10) yes
O11 O14 . 1_545 2.964(10) yes
O11 O15 . . 2.872(10) yes
O11 O21 . . 2.746(10) yes
O12 O13 . 5_666 2.929(10) yes
O12 O18 . . 2.764(10) yes
O13 O15 . 3_555 2.970(11) yes
O13 C2 . 1_565 2.980(18) yes
O14 O15 . 3_555 2.917(11) yes
O15 O21 . . 2.759(10) yes
O16 O20 . 3_555 2.828(10) yes
O16 O21 . 3_555 2.809(10) yes
O16 Ow1 . 5_566 2.913(10) yes
O17 O18 . 5_666 2.781(10) yes
O17 O20 . 3_555 2.952(10) yes
O17 Ow2 . 3_555 2.871(10) yes
O17 Ow3 . 7_456 2.804(11) yes
O18 Ow1 . 1_655 2.933(10) yes
O20 Ow1 . 7_556 2.810(10) yes
O20 Ow2 . . 2.803(10) yes
O21 Ow2 . . 2.734(11) yes
Ow1 Ow3 . 2_455 2.606(11) yes
N1 C1 . . 1.514(18) yes
N1 C2 . . 1.521(19) yes
N1 C3 . . 1.508(17) yes
N1 C4 . 7_456 1.56(2) yes
C1 C2 . . 2.48(2) yes
C1 C3 . . 2.44(2) yes
C1 C4 . 7_456 2.44(3) yes
C2 C3 . . 2.52(2) yes
C2 C4 . 7_456 2.48(3) yes
C3 C4 . 7_456 2.58(2) yes
